data_7055349
loop_
_publ_author_name
'Yuan, Minghui'
'Tanabe, Iori'
'Bernard-Schaaf, Jean-Marie'
'Shi, Qin-Yin'
'Schlegel, Vicki'
'Schurhammer, Rachel'
'Dowben, Peter A.'
'Doudin, Bernard'
'Routaboul, Lucie'
'Braunstein, Pierre'

_publ_section_title
;
 Influence of steric hindrance on the molecular packing and the anchoring
 of quinonoid zwitterions on gold surfaces
;
_journal_issue 7
_journal_name_full 'New J. Chem.'
_journal_page_first 5782
_journal_paper_doi 10.1039/C5NJ03251B
_journal_volume 40
_journal_year 2016
_chemical_absolute_configuration unk
_chemical_formula_moiety '3(C22 H34 N2 O2), H2 O '
_chemical_formula_sum 'C66 H104 N6 O7'
_chemical_formula_weight 1093.55
_chemical_name_systematic
;
 ?
;
_space_group_IT_number 96
_symmetry_cell_setting tetragonal
_symmetry_space_group_name_Hall 'P 4nw 2abw'
_symmetry_space_group_name_H-M 'P 43 21 2'
_atom_sites_solution_hydrogens geom
_atom_sites_solution_primary direct
_atom_sites_solution_secondary difmap
_audit_creation_method SHELXL-97
_audit_update_record
;
2015-11-14 deposited with the CCDC.
2016-02-02 downloaded from the CCDC.
;
_cell_angle_alpha 90.00
_cell_angle_beta 90.00
_cell_angle_gamma 90.00
_cell_formula_units_Z 4
_cell_length_a 11.8773(7)
_cell_length_b 11.8773(7)
_cell_length_c 44.580(3)
_cell_measurement_reflns_used 9879
_cell_measurement_temperature 173(2)
_cell_measurement_theta_max 24.79
_cell_measurement_theta_min 2.43
_cell_volume 6288.9(7)
_computing_cell_refinement 'Bruker SAINT'
_computing_data_collection 'Bruker APEX2'
_computing_data_reduction 'Bruker SAINT'
_computing_molecular_graphics 'Bruker SHELXTL'
_computing_publication_material 'Bruker SHELXTL'
_computing_structure_refinement 'SHELXL-97 (Sheldrick, 2008)'
_computing_structure_solution 'SHELXS-97 (Sheldrick, 2008)'
_diffrn_ambient_temperature 173(2)
_diffrn_measured_fraction_theta_full 1.000
_diffrn_measured_fraction_theta_max 1.000
_diffrn_measurement_device_type 'Bruker APEX-II CCD'
_diffrn_measurement_method '\f and \w scans'
_diffrn_radiation_monochromator triumph
_diffrn_radiation_source 'sealed tube'
_diffrn_radiation_type MoK\a
_diffrn_radiation_wavelength 0.71073
_diffrn_reflns_av_R_equivalents 0.0488
_diffrn_reflns_av_sigmaI/netI 0.0226
_diffrn_reflns_limit_h_max 15
_diffrn_reflns_limit_h_min -15
_diffrn_reflns_limit_k_max 12
_diffrn_reflns_limit_k_min -15
_diffrn_reflns_limit_l_max 59
_diffrn_reflns_limit_l_min -59
_diffrn_reflns_number 69336
_diffrn_reflns_theta_full 28.28
_diffrn_reflns_theta_max 28.28
_diffrn_reflns_theta_min 1.77
_exptl_absorpt_coefficient_mu 0.074
_exptl_absorpt_correction_T_max 0.9926
_exptl_absorpt_correction_T_min 0.9744
_exptl_absorpt_correction_type multi-scan
_exptl_absorpt_process_details sadabs
_exptl_crystal_colour red
_exptl_crystal_density_diffrn 1.155
_exptl_crystal_density_method 'not measured'
_exptl_crystal_description block
_exptl_crystal_F_000 2392
_exptl_crystal_size_max 0.35
_exptl_crystal_size_mid 0.15
_exptl_crystal_size_min 0.10
_refine_diff_density_max 0.343
_refine_diff_density_min -0.318
_refine_ls_abs_structure_details 'Flack H D (1983), Acta Cryst. A39, 876-881'
_refine_ls_abs_structure_Flack -10(10)
_refine_ls_extinction_method none
_refine_ls_goodness_of_fit_ref 1.074
_refine_ls_hydrogen_treatment mixed
_refine_ls_matrix_type full
_refine_ls_number_parameters 395
_refine_ls_number_reflns 4563
_refine_ls_number_restraints 0
_refine_ls_restrained_S_all 1.074
_refine_ls_R_factor_all 0.0685
_refine_ls_R_factor_gt 0.0527
_refine_ls_shift/su_max 0.000
_refine_ls_shift/su_mean 0.000
_refine_ls_structure_factor_coef Fsqd
_refine_ls_weighting_details 'calc w=1/[\s^2^(Fo^2^)+(0.0405P)^2^+3.3759P] where P=(Fo^2^+2Fc^2^)/3'
_refine_ls_weighting_scheme calc
_refine_ls_wR_factor_gt 0.1145
_refine_ls_wR_factor_ref 0.1228
_reflns_number_gt 3797
_reflns_number_total 4563
_reflns_threshold_expression I>2\s(I)
_cod_data_source_file c5nj03251b2.cif
_cod_data_source_block pblr120220
_cod_depositor_comments
;
The following automatic conversions were performed:

'_symmetry_cell_setting' value 'Tetragonal' changed to 'tetragonal'
according to
/usr/data/users/saulius/crontab/automatic-downloads/rss-feeds/RSC/lib/dictionaries/cif_core.dic
dictionary named 'cif_core.dic' version 2.4.2 from 2011-04-26.

Automatic conversion script
Id: cif_fix_values 4268 2015-11-12 08:31:59Z antanas 

 Adding full bibliography for 7055349--7055351.cif.
;
_cod_original_cell_volume 6288.9(6)
_cod_original_sg_symbol_Hall 'P 4nw 2abw '
_cod_original_sg_symbol_H-M 'P 43 21 2 '
_cod_database_code 7055349

loop_
_symmetry_equiv_pos_as_xyz
'x, y, z'
'-y+1/2, x+1/2, z+3/4'
'y+1/2, -x+1/2, z+1/4'
'x+1/2, -y+1/2, -z+1/4'
'-x+1/2, y+1/2, -z+3/4'
'-x, -y, z+1/2'
'y, x, -z'
'-y, -x, -z+1/2'

loop_
_atom_site_label
_atom_site_type_symbol
_atom_site_fract_x
_atom_site_fract_y
_atom_site_fract_z
_atom_site_U_iso_or_equiv
_atom_site_adp_type
_atom_site_occupancy
_atom_site_symmetry_multiplicity
_atom_site_calc_flag
_atom_site_refinement_flags
_atom_site_disorder_assembly
_atom_site_disorder_group
C1 C 0.8655(2) 0.7937(2) 0.84253(5) 0.0271(5) Uani 1 1 d . . .
H1 H 0.8146 0.7321 0.8419 0.033 Uiso 1 1 calc R . .
C2 C 0.9418(2) 0.8109(2) 0.81950(5) 0.0248(5) Uani 1 1 d . . .
C3 C 1.0229(2) 0.9111(2) 0.81953(5) 0.0284(5) Uani 1 1 d . . .
C4 C 1.0162(2) 0.9856(2) 0.84358(5) 0.0300(5) Uani 1 1 d . . .
H4 H 1.0657 1.0485 0.8439 0.036 Uiso 1 1 calc R . .
C5 C 0.9407(2) 0.9724(2) 0.86707(5) 0.0293(5) Uani 1 1 d . . .
C6 C 0.8646(2) 0.8682(2) 0.86658(5) 0.0274(5) Uani 1 1 d . . .
C7 C 0.8932(2) 0.6459(2) 0.78623(5) 0.0299(6) Uani 1 1 d . . .
H7 H 0.8376 0.6262 0.8023 0.036 Uiso 1 1 calc R . .
C8 C 0.9760(3) 0.5487(3) 0.78293(6) 0.0448(7) Uani 1 1 d . . .
H8A H 1.0351 0.5696 0.7686 0.067 Uiso 1 1 calc R . .
H8B H 0.9361 0.4820 0.7756 0.067 Uiso 1 1 calc R . .
H8C H 1.0101 0.5321 0.8025 0.067 Uiso 1 1 calc R . .
C9 C 0.8281(2) 0.6704(2) 0.75693(5) 0.0313(6) Uani 1 1 d . . .
H9 H 0.7926 0.5982 0.7504 0.038 Uiso 1 1 calc R . .
C10 C 0.7338(3) 0.7541(3) 0.76220(7) 0.0468(8) Uani 1 1 d . . .
H10A H 0.7658 0.8258 0.7696 0.056 Uiso 1 1 calc R . .
H10B H 0.6823 0.7244 0.7778 0.056 Uiso 1 1 calc R . .
C11 C 0.6680(3) 0.7760(3) 0.73343(9) 0.0660(11) Uani 1 1 d . . .
H11A H 0.6297 0.7058 0.7271 0.079 Uiso 1 1 calc R . .
H11B H 0.6095 0.8335 0.7373 0.079 Uiso 1 1 calc R . .
C12 C 0.7443(4) 0.8161(4) 0.70841(9) 0.0770(14) Uani 1 1 d . . .
H12A H 0.7775 0.8898 0.7139 0.092 Uiso 1 1 calc R . .
H12B H 0.6999 0.8262 0.6898 0.092 Uiso 1 1 calc R . .
C13 C 0.8376(3) 0.7312(4) 0.70296(7) 0.0649(12) Uani 1 1 d . . .
H13A H 0.8886 0.7599 0.6871 0.078 Uiso 1 1 calc R . .
H13B H 0.8045 0.6596 0.6958 0.078 Uiso 1 1 calc R . .
C14 C 0.9046(3) 0.7099(3) 0.73150(5) 0.0435(7) Uani 1 1 d . . .
H14A H 0.9434 0.7800 0.7376 0.052 Uiso 1 1 calc R . .
H14B H 0.9626 0.6519 0.7276 0.052 Uiso 1 1 calc R . .
C15 C 0.7123(3) 0.7766(3) 0.89656(7) 0.0470(8) Uani 1 1 d . . .
H15 H 0.6969 0.7428 0.8764 0.056 Uiso 1 1 calc R A 1
C16 C 0.6040(3) 0.8390(3) 0.90420(9) 0.0605(10) Uani 1 1 d . B .
H16A H 0.6155 0.8841 0.9224 0.091 Uiso 1 1 calc R . .
H16B H 0.5435 0.7845 0.9076 0.091 Uiso 1 1 calc R . .
H16C H 0.5835 0.8886 0.8875 0.091 Uiso 1 1 calc R . .
C17 C 0.7338(4) 0.6777(4) 0.91614(10) 0.0285(7) Uani 0.55 1 d P B 1
H17 H 0.6664 0.6273 0.9154 0.034 Uiso 0.55 1 calc PR B 1
C18 C 0.7519(7) 0.7155(6) 0.94867(13) 0.0599(14) Uani 0.55 1 d P B 1
H18A H 0.6827 0.7522 0.9563 0.072 Uiso 0.55 1 calc PR B 1
H18B H 0.8139 0.7711 0.9495 0.072 Uiso 0.55 1 calc PR B 1
C19 C 0.7812(11) 0.6131(9) 0.9687(3) 0.068(3) Uani 0.55 1 d P B 1
H19A H 0.7958 0.6394 0.9894 0.082 Uiso 0.55 1 calc PR B 1
H19B H 0.7160 0.5612 0.9693 0.082 Uiso 0.55 1 calc PR B 1
C20 C 0.8807(8) 0.5518(7) 0.95756(19) 0.0600(16) Uani 0.55 1 d P B 1
H20A H 0.8944 0.4852 0.9704 0.072 Uiso 0.55 1 calc PR B 1
H20B H 0.9476 0.6013 0.9588 0.072 Uiso 0.55 1 calc PR B 1
C21 C 0.8641(5) 0.5144(6) 0.92555(14) 0.0542(13) Uani 0.55 1 d P B 1
H21A H 0.8026 0.4582 0.9248 0.065 Uiso 0.55 1 calc PR B 1
H21B H 0.9338 0.4776 0.9183 0.065 Uiso 0.55 1 calc PR B 1
C22 C 0.8355(5) 0.6118(5) 0.90506(13) 0.0436(11) Uani 0.55 1 d P B 1
H22A H 0.8199 0.5826 0.8847 0.052 Uiso 0.55 1 calc PR B 1
H22B H 0.9011 0.6629 0.9037 0.052 Uiso 0.55 1 calc PR B 1
C17B C 0.7703(5) 0.7208(5) 0.92791(13) 0.0285(7) Uani 0.45 1 d P B 2
H17B H 0.7898 0.7832 0.9420 0.034 Uiso 0.45 1 calc PR B 2
C18B C 0.6871(9) 0.6452(7) 0.94265(16) 0.0599(14) Uani 0.45 1 d P B 2
H18C H 0.6597 0.5901 0.9277 0.072 Uiso 0.45 1 calc PR B 2
H18D H 0.6217 0.6909 0.9492 0.072 Uiso 0.45 1 calc PR B 2
C19B C 0.7316(15) 0.5825(13) 0.9691(4) 0.068(3) Uani 0.45 1 d P B 2
H19C H 0.6740 0.5285 0.9762 0.082 Uiso 0.45 1 calc PR B 2
H19D H 0.7469 0.6362 0.9856 0.082 Uiso 0.45 1 calc PR B 2
C20B C 0.8421(9) 0.5173(9) 0.9614(3) 0.0600(16) Uani 0.45 1 d P B 2
H20C H 0.8748 0.4856 0.9799 0.072 Uiso 0.45 1 calc PR B 2
H20D H 0.8241 0.4539 0.9477 0.072 Uiso 0.45 1 calc PR B 2
C21B C 0.9250(7) 0.5918(8) 0.94687(19) 0.0542(13) Uani 0.45 1 d P B 2
H21C H 0.9897 0.5460 0.9400 0.065 Uiso 0.45 1 calc PR B 2
H21D H 0.9533 0.6463 0.9619 0.065 Uiso 0.45 1 calc PR B 2
C22B C 0.8771(6) 0.6574(6) 0.91985(16) 0.0436(11) Uani 0.45 1 d P B 2
H22C H 0.9343 0.7115 0.9126 0.052 Uiso 0.45 1 calc PR B 2
H22D H 0.8607 0.6041 0.9033 0.052 Uiso 0.45 1 calc PR B 2
C23 C 0.0714(2) 0.0714(2) 1.0000 0.0285(8) Uani 1 2 d S . .
H23 H 0.1279 0.1279 1.0000 0.034 Uiso 1 2 calc SR . .
C24 C 0.0088(2) 0.0499(2) 0.97429(5) 0.0272(5) Uani 1 1 d . . .
C25 C -0.0908(2) -0.0306(2) 0.97495(5) 0.0310(6) Uani 1 1 d . . .
C26 C -0.1009(2) -0.1009(2) 1.0000 0.0356(9) Uani 1 2 d S . .
H26 H -0.1574 -0.1574 1.0000 0.043 Uiso 1 2 calc SR . .
C27 C 0.1154(2) 0.1782(2) 0.94084(6) 0.0334(6) Uani 1 1 d . . .
H27 H 0.1709 0.1779 0.9577 0.040 Uiso 1 1 calc R . .
C28 C 0.0625(4) 0.2945(3) 0.93946(9) 0.0655(11) Uani 1 1 d . . .
H28A H 0.0097 0.2979 0.9226 0.098 Uiso 1 1 calc R . .
H28B H 0.1216 0.3511 0.9367 0.098 Uiso 1 1 calc R . .
H28C H 0.0220 0.3095 0.9582 0.098 Uiso 1 1 calc R . .
C29 C 0.1776(2) 0.1437(2) 0.91225(5) 0.0261(5) Uani 1 1 d . . .
H29 H 0.1239 0.1471 0.8950 0.031 Uiso 1 1 calc R . .
C30 C 0.2247(2) 0.0241(2) 0.91449(6) 0.0346(6) Uani 1 1 d . . .
H30A H 0.2734 0.0186 0.9325 0.042 Uiso 1 1 calc R . .
H30B H 0.1616 -0.0295 0.9170 0.042 Uiso 1 1 calc R . .
C31 C 0.2925(3) -0.0087(2) 0.88687(7) 0.0403(7) Uani 1 1 d . . .
H31A H 0.3270 -0.0835 0.8902 0.048 Uiso 1 1 calc R . .
H31B H 0.2411 -0.0149 0.8695 0.048 Uiso 1 1 calc R . .
C32 C 0.3847(2) 0.0758(3) 0.87963(7) 0.0427(7) Uani 1 1 d . . .
H32A H 0.4436 0.0724 0.8953 0.051 Uiso 1 1 calc R . .
H32B H 0.4200 0.0558 0.8602 0.051 Uiso 1 1 calc R . .
C33 C 0.3385(3) 0.1936(3) 0.87787(6) 0.0393(7) Uani 1 1 d . . .
H33A H 0.2874 0.1995 0.8604 0.047 Uiso 1 1 calc R . .
H33B H 0.4013 0.2472 0.8748 0.047 Uiso 1 1 calc R . .
C34 C 0.2749(2) 0.2250(2) 0.90620(5) 0.0323(6) Uani 1 1 d . . .
H34A H 0.2449 0.3024 0.9042 0.039 Uiso 1 1 calc R . .
H34B H 0.3273 0.2241 0.9235 0.039 Uiso 1 1 calc R . .
N1 N 0.95526(19) 0.74699(19) 0.79563(5) 0.0293(5) Uani 1 1 d . . .
N2 N 0.8000(2) 0.8604(2) 0.89063(5) 0.0336(5) Uani 1 1 d . B .
N3 N 0.0271(2) 0.0959(2) 0.94790(5) 0.0298(5) Uani 1 1 d . . .
O1 O 1.08870(17) 0.91882(17) 0.79774(4) 0.0379(5) Uani 1 1 d . . .
O2 O 0.92642(18) 1.03926(17) 0.88849(4) 0.0405(5) Uani 1 1 d . . .
O3 O -0.15522(17) -0.02837(19) 0.95256(4) 0.0410(5) Uani 1 1 d . . .
O4 O 0.2010(2) 0.7990(2) 0.7500 0.0570(10) Uani 1 2 d S . .
H1N H 1.016(3) 0.770(3) 0.7837(6) 0.041(8) Uiso 1 1 d . . .
H3N H -0.018(3) 0.076(3) 0.9343(7) 0.041(9) Uiso 1 1 d . . .
H2N H 0.812(3) 0.911(3) 0.9045(7) 0.058(11) Uiso 1 1 d . . .
H1W H 0.178(3) 0.837(3) 0.7638(7) 0.050(10) Uiso 1 1 d . . .

loop_
_atom_site_aniso_label
_atom_site_aniso_U_11
_atom_site_aniso_U_22
_atom_site_aniso_U_33
_atom_site_aniso_U_23
_atom_site_aniso_U_13
_atom_site_aniso_U_12
C1 0.0280(13) 0.0271(12) 0.0263(11) -0.0021(10) 0.0011(10) -0.0009(10)
C2 0.0257(12) 0.0294(13) 0.0194(10) 0.0002(9) -0.0047(9) 0.0043(10)
C3 0.0283(13) 0.0305(13) 0.0265(11) 0.0042(10) -0.0044(10) 0.0033(11)
C4 0.0311(13) 0.0281(13) 0.0309(12) 0.0006(10) -0.0067(10) -0.0051(10)
C5 0.0326(13) 0.0294(13) 0.0259(12) -0.0004(10) -0.0089(10) 0.0040(11)
C6 0.0293(13) 0.0308(13) 0.0221(11) 0.0012(10) -0.0020(10) 0.0063(10)
C7 0.0361(14) 0.0295(13) 0.0239(11) -0.0014(10) 0.0009(11) -0.0043(11)
C8 0.058(2) 0.0355(16) 0.0412(15) -0.0036(13) -0.0085(15) 0.0075(15)
C9 0.0337(14) 0.0342(14) 0.0259(12) 0.0011(11) -0.0006(10) -0.0086(11)
C10 0.0393(17) 0.0478(18) 0.0533(17) -0.0014(15) -0.0093(14) 0.0023(14)
C11 0.053(2) 0.062(2) 0.083(3) 0.006(2) -0.034(2) -0.0010(19)
C12 0.093(3) 0.066(3) 0.073(2) 0.033(2) -0.052(2) -0.030(2)
C13 0.072(3) 0.090(3) 0.0328(15) 0.0223(17) -0.0143(17) -0.039(2)
C14 0.0427(17) 0.063(2) 0.0246(13) 0.0068(13) -0.0023(12) -0.0172(16)
C15 0.0477(18) 0.0451(18) 0.0481(17) 0.0055(14) 0.0232(15) 0.0086(15)
C16 0.045(2) 0.066(2) 0.070(2) 0.016(2) 0.0163(18) 0.0174(18)
C17 0.027(2) 0.029(2) 0.030(2) -0.0031(15) 0.0019(15) -0.0041(15)
C18 0.099(5) 0.045(3) 0.036(2) 0.002(2) 0.002(3) 0.001(3)
C19 0.121(11) 0.049(6) 0.0332(19) 0.004(3) -0.001(5) -0.002(4)
C20 0.065(6) 0.048(5) 0.067(3) 0.033(3) -0.021(4) -0.021(3)
C21 0.043(3) 0.054(3) 0.065(3) 0.023(2) 0.009(2) 0.011(2)
C22 0.038(3) 0.043(3) 0.050(3) 0.014(2) 0.009(2) 0.007(2)
C17B 0.027(2) 0.029(2) 0.030(2) -0.0031(15) 0.0019(15) -0.0041(15)
C18B 0.099(5) 0.045(3) 0.036(2) 0.002(2) 0.002(3) 0.001(3)
C19B 0.121(11) 0.049(6) 0.0332(19) 0.004(3) -0.001(5) -0.002(4)
C20B 0.065(6) 0.048(5) 0.067(3) 0.033(3) -0.021(4) -0.021(3)
C21B 0.043(3) 0.054(3) 0.065(3) 0.023(2) 0.009(2) 0.011(2)
C22B 0.038(3) 0.043(3) 0.050(3) 0.014(2) 0.009(2) 0.007(2)
C23 0.0298(11) 0.0298(11) 0.0259(16) -0.0027(10) 0.0027(10) -0.0071(15)
C24 0.0285(13) 0.0293(13) 0.0239(11) -0.0031(10) 0.0035(10) -0.0029(10)
C25 0.0301(13) 0.0389(15) 0.0240(11) -0.0087(11) 0.0046(10) -0.0078(12)
C26 0.0391(14) 0.0391(14) 0.0287(17) -0.0064(13) 0.0064(13) -0.0185(18)
C27 0.0422(16) 0.0316(14) 0.0265(12) -0.0008(11) 0.0054(11) -0.0119(12)
C28 0.084(3) 0.0351(17) 0.077(2) -0.0060(17) 0.042(2) 0.0019(18)
C29 0.0288(13) 0.0283(12) 0.0212(10) 0.0025(10) -0.0008(10) -0.0047(10)
C30 0.0354(15) 0.0277(13) 0.0408(14) 0.0052(12) 0.0020(12) -0.0037(12)
C31 0.0367(15) 0.0344(15) 0.0496(16) -0.0064(13) 0.0006(13) 0.0042(13)
C32 0.0327(15) 0.0551(19) 0.0403(15) -0.0045(14) 0.0053(13) -0.0050(14)
C33 0.0400(16) 0.0467(17) 0.0313(13) 0.0030(12) 0.0050(12) -0.0130(14)
C34 0.0402(15) 0.0306(13) 0.0261(11) 0.0031(11) 0.0005(11) -0.0099(11)
N1 0.0318(12) 0.0333(12) 0.0228(10) -0.0023(9) 0.0032(9) -0.0053(10)
N2 0.0403(13) 0.0343(13) 0.0263(11) -0.0017(10) 0.0049(10) 0.0088(10)
N3 0.0323(12) 0.0363(12) 0.0207(9) -0.0021(9) 0.0002(9) -0.0066(10)
O1 0.0403(11) 0.0389(11) 0.0346(9) 0.0021(9) 0.0089(9) -0.0078(9)
O2 0.0542(13) 0.0395(11) 0.0278(9) -0.0101(8) -0.0056(9) 0.0008(10)
O3 0.0370(11) 0.0559(13) 0.0301(9) -0.0040(9) -0.0023(8) -0.0137(10)
O4 0.0635(15) 0.0635(15) 0.0439(19) -0.0077(13) -0.0077(13) 0.0205(19)

loop_
_atom_type_symbol
_atom_type_description
_atom_type_scat_dispersion_real
_atom_type_scat_dispersion_imag
_atom_type_scat_source
C C 0.0033 0.0000 'International Tables Vol C Tables 4.2.6.8 and 6.1.1.4'
H H 0.0000 0.0000 'International Tables Vol C Tables 4.2.6.8 and 6.1.1.4'
N N 0.0061 0.0000 'International Tables Vol C Tables 4.2.6.8 and 6.1.1.4'
O O 0.0106 0.0000 'International Tables Vol C Tables 4.2.6.8 and 6.1.1.4'

loop_
_geom_angle_atom_site_label_1
_geom_angle_atom_site_label_2
_geom_angle_atom_site_label_3
_geom_angle
_geom_angle_site_symmetry_1
_geom_angle_site_symmetry_3
C2 C1 C6 118.9(2) . .
C2 C1 H1 120.6 . .
C6 C1 H1 120.6 . .
N1 C2 C1 126.4(2) . .
N1 C2 C3 111.9(2) . .
C1 C2 C3 121.7(2) . .
O1 C3 C4 125.9(3) . .
O1 C3 C2 116.8(2) . .
C4 C3 C2 117.3(2) . .
C5 C4 C3 123.0(2) . .
C5 C4 H4 118.5 . .
C3 C4 H4 118.5 . .
O2 C5 C4 126.2(3) . .
O2 C5 C6 116.3(2) . .
C4 C5 C6 117.5(2) . .
N2 C6 C1 125.9(3) . .
N2 C6 C5 112.8(2) . .
C1 C6 C5 121.4(2) . .
N1 C7 C8 108.8(2) . .
N1 C7 C9 109.7(2) . .
C8 C7 C9 112.6(2) . .
N1 C7 H7 108.6 . .
C8 C7 H7 108.6 . .
C9 C7 H7 108.6 . .
C7 C8 H8A 109.5 . .
C7 C8 H8B 109.5 . .
H8A C8 H8B 109.5 . .
C7 C8 H8C 109.5 . .
H8A C8 H8C 109.5 . .
H8B C8 H8C 109.5 . .
C10 C9 C14 110.7(2) . .
C10 C9 C7 111.2(2) . .
C14 C9 C7 112.9(2) . .
C10 C9 H9 107.3 . .
C14 C9 H9 107.3 . .
C7 C9 H9 107.3 . .
C9 C10 C11 111.1(3) . .
C9 C10 H10A 109.4 . .
C11 C10 H10A 109.4 . .
C9 C10 H10B 109.4 . .
C11 C10 H10B 109.4 . .
H10A C10 H10B 108.0 . .
C12 C11 C10 111.5(3) . .
C12 C11 H11A 109.3 . .
C10 C11 H11A 109.3 . .
C12 C11 H11B 109.3 . .
C10 C11 H11B 109.3 . .
H11A C11 H11B 108.0 . .
C11 C12 C13 110.2(3) . .
C11 C12 H12A 109.6 . .
C13 C12 H12A 109.6 . .
C11 C12 H12B 109.6 . .
C13 C12 H12B 109.6 . .
H12A C12 H12B 108.1 . .
C12 C13 C14 111.0(3) . .
C12 C13 H13A 109.4 . .
C14 C13 H13A 109.4 . .
C12 C13 H13B 109.4 . .
C14 C13 H13B 109.4 . .
H13A C13 H13B 108.0 . .
C13 C14 C9 111.2(3) . .
C13 C14 H14A 109.4 . .
C9 C14 H14A 109.4 . .
C13 C14 H14B 109.4 . .
C9 C14 H14B 109.4 . .
H14A C14 H14B 108.0 . .
N2 C15 C17 121.4(3) . .
N2 C15 C16 108.1(3) . .
C17 C15 C16 113.5(3) . .
N2 C15 C17B 97.2(3) . .
C16 C15 C17B 110.5(3) . .
N2 C15 H15 103.9 . .
C17 C15 H15 103.9 . .
C16 C15 H15 103.9 . .
C17B C15 H15 131.1 . .
C15 C16 H16A 109.5 . .
C15 C16 H16B 109.5 . .
H16A C16 H16B 109.5 . .
C15 C16 H16C 109.5 . .
H16A C16 H16C 109.5 . .
H16B C16 H16C 109.5 . .
C15 C17 C22 110.7(4) . .
C15 C17 C18 110.4(4) . .
C22 C17 C18 110.3(5) . .
C15 C17 H17 108.5 . .
C22 C17 H17 108.5 . .
C18 C17 H17 108.5 . .
C17 C18 C19 110.3(6) . .
C17 C18 H18A 109.6 . .
C19 C18 H18A 109.6 . .
C17 C18 H18B 109.6 . .
C19 C18 H18B 109.6 . .
H18A C18 H18B 108.1 . .
C20 C19 C18 111.9(8) . .
C20 C19 H19A 109.2 . .
C18 C19 H19A 109.2 . .
C20 C19 H19B 109.2 . .
C18 C19 H19B 109.2 . .
H19A C19 H19B 107.9 . .
C19 C20 C21 111.1(8) . .
C19 C20 H20A 109.4 . .
C21 C20 H20A 109.4 . .
C19 C20 H20B 109.4 . .
C21 C20 H20B 109.4 . .
H20A C20 H20B 108.0 . .
C20 C21 C22 112.0(6) . .
C20 C21 H21A 109.2 . .
C22 C21 H21A 109.2 . .
C20 C21 H21B 109.2 . .
C22 C21 H21B 109.2 . .
H21A C21 H21B 107.9 . .
C21 C22 C17 112.1(4) . .
C21 C22 H22A 109.2 . .
C17 C22 H22A 109.2 . .
C21 C22 H22B 109.2 . .
C17 C22 H22B 109.2 . .
H22A C22 H22B 107.9 . .
C18B C17B C22B 111.1(6) . .
C18B C17B C15 109.3(5) . .
C22B C17B C15 109.8(4) . .
C18B C17B H17B 108.9 . .
C22B C17B H17B 108.9 . .
C15 C17B H17B 108.9 . .
C17B C18B C19B 114.5(9) . .
C17B C18B H18C 108.6 . .
C19B C18B H18C 108.6 . .
C17B C18B H18D 108.6 . .
C19B C18B H18D 108.6 . .
H18C C18B H18D 107.6 . .
C18B C19B C20B 111.7(11) . .
C18B C19B H19C 109.3 . .
C20B C19B H19C 109.3 . .
C18B C19B H19D 109.3 . .
C20B C19B H19D 109.3 . .
H19C C19B H19D 107.9 . .
C21B C20B C19B 111.2(9) . .
C21B C20B H20C 109.4 . .
C19B C20B H20C 109.4 . .
C21B C20B H20D 109.4 . .
C19B C20B H20D 109.4 . .
H20C C20B H20D 108.0 . .
C20B C21B C22B 113.5(8) . .
C20B C21B H21C 108.9 . .
C22B C21B H21C 108.9 . .
C20B C21B H21D 108.9 . .
C22B C21B H21D 108.9 . .
H21C C21B H21D 107.7 . .
C17B C22B C21B 111.9(6) . .
C17B C22B H22C 109.2 . .
C21B C22B H22C 109.2 . .
C17B C22B H22D 109.2 . .
C21B C22B H22D 109.2 . .
H22C C22B H22D 107.9 . .
C24 C23 C24 119.0(3) . 7_557
C24 C23 H23 120.5 . .
C24 C23 H23 120.5 7_557 .
N3 C24 C23 125.0(2) . .
N3 C24 C25 114.0(2) . .
C23 C24 C25 121.0(2) . .
O3 C25 C26 126.4(3) . .
O3 C25 C24 116.4(2) . .
C26 C25 C24 117.2(2) . .
C25 C26 C25 122.3(3) 7_557 .
C25 C26 H26 118.8 7_557 .
C25 C26 H26 118.8 . .
N3 C27 C28 108.6(3) . .
N3 C27 C29 110.2(2) . .
C28 C27 C29 114.2(2) . .
N3 C27 H27 107.9 . .
C28 C27 H27 107.9 . .
C29 C27 H27 107.9 . .
C27 C28 H28A 109.5 . .
C27 C28 H28B 109.5 . .
H28A C28 H28B 109.5 . .
C27 C28 H28C 109.5 . .
H28A C28 H28C 109.5 . .
H28B C28 H28C 109.5 . .
C27 C29 C34 110.1(2) . .
C27 C29 C30 111.8(2) . .
C34 C29 C30 108.7(2) . .
C27 C29 H29 108.7 . .
C34 C29 H29 108.7 . .
C30 C29 H29 108.7 . .
C31 C30 C29 112.2(2) . .
C31 C30 H30A 109.2 . .
C29 C30 H30A 109.2 . .
C31 C30 H30B 109.2 . .
C29 C30 H30B 109.2 . .
H30A C30 H30B 107.9 . .
C32 C31 C30 112.6(2) . .
C32 C31 H31A 109.1 . .
C30 C31 H31A 109.1 . .
C32 C31 H31B 109.1 . .
C30 C31 H31B 109.1 . .
H31A C31 H31B 107.8 . .
C33 C32 C31 111.3(2) . .
C33 C32 H32A 109.4 . .
C31 C32 H32A 109.4 . .
C33 C32 H32B 109.4 . .
C31 C32 H32B 109.4 . .
H32A C32 H32B 108.0 . .
C32 C33 C34 111.5(2) . .
C32 C33 H33A 109.3 . .
C34 C33 H33A 109.3 . .
C32 C33 H33B 109.3 . .
C34 C33 H33B 109.3 . .
H33A C33 H33B 108.0 . .
C33 C34 C29 111.5(2) . .
C33 C34 H34A 109.3 . .
C29 C34 H34A 109.3 . .
C33 C34 H34B 109.3 . .
C29 C34 H34B 109.3 . .
H34A C34 H34B 108.0 . .
C2 N1 C7 129.8(2) . .
C2 N1 H1N 112.4(19) . .
C7 N1 H1N 117.7(18) . .
C6 N2 C15 127.3(3) . .
C6 N2 H2N 115(2) . .
C15 N2 H2N 117(2) . .
C24 N3 C27 125.9(2) . .
C24 N3 H3N 115(2) . .
C27 N3 H3N 119(2) . .

loop_
_geom_bond_atom_site_label_1
_geom_bond_atom_site_label_2
_geom_bond_distance
_geom_bond_site_symmetry_2
C1 C2 1.384(3) .
C1 C6 1.390(3) .
C1 H1 0.9500 .
C2 N1 1.317(3) .
C2 C3 1.530(4) .
C3 O1 1.251(3) .
C3 C4 1.393(3) .
C4 C5 1.388(4) .
C4 H4 0.9500 .
C5 O2 1.254(3) .
C5 C6 1.533(4) .
C6 N2 1.322(3) .
C7 N1 1.470(3) .
C7 C8 1.523(4) .
C7 C9 1.545(3) .
C7 H7 1.0000 .
C8 H8A 0.9800 .
C8 H8B 0.9800 .
C8 H8C 0.9800 .
C9 C10 1.516(4) .
C9 C14 1.526(4) .
C9 H9 1.0000 .
C10 C11 1.525(4) .
C10 H10A 0.9900 .
C10 H10B 0.9900 .
C11 C12 1.514(6) .
C11 H11A 0.9900 .
C11 H11B 0.9900 .
C12 C13 1.517(6) .
C12 H12A 0.9900 .
C12 H12B 0.9900 .
C13 C14 1.522(4) .
C13 H13A 0.9900 .
C13 H13B 0.9900 .
C14 H14A 0.9900 .
C14 H14B 0.9900 .
C15 N2 1.465(4) .
C15 C17 1.486(5) .
C15 C16 1.523(4) .
C15 C17B 1.693(7) .
C15 H15 1.0000 .
C16 H16A 0.9800 .
C16 H16B 0.9800 .
C16 H16C 0.9800 .
C17 C22 1.521(7) .
C17 C18 1.534(7) .
C17 H17 1.0000 .
C18 C19 1.549(14) .
C18 H18A 0.9900 .
C18 H18B 0.9900 .
C19 C20 1.474(18) .
C19 H19A 0.9900 .
C19 H19B 0.9900 .
C20 C21 1.508(11) .
C20 H20A 0.9900 .
C20 H20B 0.9900 .
C21 C22 1.512(8) .
C21 H21A 0.9900 .
C21 H21B 0.9900 .
C22 H22A 0.9900 .
C22 H22B 0.9900 .
C17B C18B 1.488(10) .
C17B C22B 1.518(9) .
C17B H17B 1.0000 .
C18B C19B 1.493(18) .
C18B H18C 0.9900 .
C18B H18D 0.9900 .
C19B C20B 1.56(2) .
C19B H19C 0.9900 .
C19B H19D 0.9900 .
C20B C21B 1.473(11) .
C20B H20C 0.9900 .
C20B H20D 0.9900 .
C21B C22B 1.544(10) .
C21B H21C 0.9900 .
C21B H21D 0.9900 .
C22B H22C 0.9900 .
C22B H22D 0.9900 .
C23 C24 1.389(3) .
C23 C24 1.389(3) 7_557
C23 H23 0.9500 .
C24 N3 1.315(3) .
C24 C25 1.521(3) .
C25 O3 1.258(3) .
C25 C26 1.399(3) .
C26 C25 1.399(3) 7_557
C26 H26 0.9500 .
C27 N3 1.468(3) .
C27 C28 1.518(4) .
C27 C29 1.529(3) .
C27 H27 1.0000 .
C28 H28A 0.9800 .
C28 H28B 0.9800 .
C28 H28C 0.9800 .
C29 C34 1.530(3) .
C29 C30 1.530(4) .
C29 H29 1.0000 .
C30 C31 1.522(4) .
C30 H30A 0.9900 .
C30 H30B 0.9900 .
C31 C32 1.520(4) .
C31 H31A 0.9900 .
C31 H31B 0.9900 .
C32 C33 1.504(4) .
C32 H32A 0.9900 .
C32 H32B 0.9900 .
C33 C34 1.518(4) .
C33 H33A 0.9900 .
C33 H33B 0.9900 .
C34 H34A 0.9900 .
C34 H34B 0.9900 .
N1 H1N 0.94(3) .
N2 H2N 0.87(4) .
N3 H3N 0.84(3) .
O4 H1W 0.81(3) .

loop_
_geom_hbond_atom_site_label_D
_geom_hbond_atom_site_label_H
_geom_hbond_atom_site_label_A
_geom_hbond_distance_DH
_geom_hbond_distance_HA
_geom_hbond_distance_DA
_geom_hbond_angle_DHA
_geom_hbond_site_symmetry_A
N1 H1N O1 0.94(3) 2.06(3) 2.586(3) 114(2) .
N2 H2N O2 0.87(4) 2.16(4) 2.603(3) 111(3) .
N2 H2N O3 0.87(4) 2.29(3) 3.106(3) 155(3) 1_665
N3 H3N O2 0.84(3) 2.19(3) 2.983(3) 157(3) 1_445
N3 H3N O3 0.84(3) 2.20(3) 2.629(3) 111(2) .
O4 H1W O1 0.81(3) 2.09(3) 2.887(3) 168(4) 1_455

loop_
_geom_torsion_atom_site_label_1
_geom_torsion_atom_site_label_2
_geom_torsion_atom_site_label_3
_geom_torsion_atom_site_label_4
_geom_torsion
_geom_torsion_site_symmetry_1
_geom_torsion_site_symmetry_4
C6 C1 C2 N1 178.2(2) . .
C6 C1 C2 C3 -1.5(4) . .
N1 C2 C3 O1 0.0(3) . .
C1 C2 C3 O1 179.8(2) . .
N1 C2 C3 C4 179.5(2) . .
C1 C2 C3 C4 -0.7(4) . .
O1 C3 C4 C5 179.7(2) . .
C2 C3 C4 C5 0.3(4) . .
C3 C4 C5 O2 -176.0(2) . .
C3 C4 C5 C6 2.1(4) . .
C2 C1 C6 N2 -177.3(2) . .
C2 C1 C6 C5 4.0(4) . .
O2 C5 C6 N2 -5.0(3) . .
C4 C5 C6 N2 176.8(2) . .
O2 C5 C6 C1 173.9(2) . .
C4 C5 C6 C1 -4.4(4) . .
N1 C7 C9 C10 -67.8(3) . .
C8 C7 C9 C10 170.9(2) . .
N1 C7 C9 C14 57.3(3) . .
C8 C7 C9 C14 -64.0(3) . .
C14 C9 C10 C11 55.1(3) . .
C7 C9 C10 C11 -178.6(3) . .
C9 C10 C11 C12 -56.3(4) . .
C10 C11 C12 C13 56.7(4) . .
C11 C12 C13 C14 -56.8(4) . .
C12 C13 C14 C9 56.6(4) . .
C10 C9 C14 C13 -55.5(4) . .
C7 C9 C14 C13 179.1(3) . .
N2 C15 C17 C22 -55.1(5) . .
C16 C15 C17 C22 173.5(4) . .
C17B C15 C17 C22 -95.9(7) . .
N2 C15 C17 C18 67.3(5) . .
C16 C15 C17 C18 -64.2(6) . .
C17B C15 C17 C18 26.4(5) . .
C15 C17 C18 C19 -176.7(6) . .
C22 C17 C18 C19 -54.1(8) . .
C17 C18 C19 C20 56.5(10) . .
C18 C19 C20 C21 -56.5(9) . .
C19 C20 C21 C22 55.6(8) . .
C20 C21 C22 C17 -54.7(8) . .
C15 C17 C22 C21 176.6(5) . .
C18 C17 C22 C21 54.2(7) . .
N2 C15 C17B C18B 169.4(5) . .
C17 C15 C17B C18B -44.9(6) . .
C16 C15 C17B C18B 57.0(6) . .
N2 C15 C17B C22B -68.5(5) . .
C17 C15 C17B C22B 77.3(6) . .
C16 C15 C17B C22B 179.1(5) . .
C22B C17B C18B C19B 53.4(11) . .
C15 C17B C18B C19B 174.8(9) . .
C17B C18B C19B C20B -52.9(11) . .
C18B C19B C20B C21B 51.2(13) . .
C19B C20B C21B C22B -51.7(13) . .
C18B C17B C22B C21B -51.5(9) . .
C15 C17B C22B C21B -172.5(6) . .
C20B C21B C22B C17B 52.9(11) . .
C24 C23 C24 N3 -173.9(3) 7_557 .
C24 C23 C24 C25 7.16(17) 7_557 .
N3 C24 C25 O3 -12.5(4) . .
C23 C24 C25 O3 166.6(2) . .
N3 C24 C25 C26 166.5(2) . .
C23 C24 C25 C26 -14.5(3) . .
O3 C25 C26 C25 -174.4(3) . 7_557
C24 C25 C26 C25 6.74(15) . 7_557
N3 C27 C29 C34 -176.0(2) . .
C28 C27 C29 C34 61.4(3) . .
N3 C27 C29 C30 -55.0(3) . .
C28 C27 C29 C30 -177.6(3) . .
C27 C29 C30 C31 -176.8(2) . .
C34 C29 C30 C31 -55.1(3) . .
C29 C30 C31 C32 53.5(3) . .
C30 C31 C32 C33 -52.2(3) . .
C31 C32 C33 C34 54.3(3) . .
C32 C33 C34 C29 -58.2(3) . .
C27 C29 C34 C33 -179.8(2) . .
C30 C29 C34 C33 57.4(3) . .
C1 C2 N1 C7 2.6(4) . .
C3 C2 N1 C7 -177.6(2) . .
C8 C7 N1 C2 -122.1(3) . .
C9 C7 N1 C2 114.3(3) . .
C1 C6 N2 C15 -3.4(4) . .
C5 C6 N2 C15 175.4(3) . .
C17 C15 N2 C6 99.8(4) . .
C16 C15 N2 C6 -126.5(3) . .
C17B C15 N2 C6 119.2(3) . .
C23 C24 N3 C27 -0.4(4) . .
C25 C24 N3 C27 178.6(2) . .
C28 C27 N3 C24 -102.0(3) . .
C29 C27 N3 C24 132.2(3) . .
